data_4061446
loop_
_publ_author_name
'Oberbeckmann-Winter, Nicola'
'Braunstein, Pierre'
'Welter, Richard'

_publ_section_title
;
 Palladium Phosphino-Iminolate Complexes as Metalloligands for Coinage Metals:
 A Versatile, Ambivalent Behavior
;
_journal_coden_ASTM ORGND7
_journal_issue 13
_journal_name_full Organometallics
_journal_page_first 3149
_journal_page_last 3157
_journal_paper_doi 10.1021/om050156d
_journal_volume 24
_journal_year 2005
_chemical_formula_moiety 'C23 H25 Au Cl N2 O P Pd'
_chemical_formula_sum 'C23 H25 Au Cl N2 O P Pd'
_chemical_formula_weight 715.24
_space_group_IT_number 2
_symmetry_cell_setting triclinic
_symmetry_space_group_name_Hall '-P 1'
_symmetry_space_group_name_H-M 'P -1'
_cell_angle_alpha 86.9000(8)
_cell_angle_beta 80.4300(7)
_cell_angle_gamma 72.9800(11)
_cell_formula_units_Z 2
_cell_length_a 9.2940(2)
_cell_length_b 11.4570(2)
_cell_length_c 11.6150(3)
_cell_measurement_temperature 293(2)
_cell_volume 1166.14(4)
_diffrn_ambient_temperature 293(2)
_exptl_crystal_density_diffrn 2.037
_cod_depositor_comments
;
 Updated bibliographic information.

 Antanas Vaitkus,
 2019-10-02
;
_cod_database_code 4061446

loop_
_symmetry_equiv_pos_as_xyz
'x, y, z'
'-x, -y, -z'

loop_
_atom_site_label
_atom_site_type_symbol
_atom_site_fract_x
_atom_site_fract_y
_atom_site_fract_z
_atom_site_U_iso_or_equiv
_atom_site_adp_type
_atom_site_occupancy
_atom_site_symmetry_multiplicity
_atom_site_calc_flag
_atom_site_refinement_flags
_atom_site_disorder_assembly
_atom_site_disorder_group
Au Au 0.64681(2) 0.854360(17) 0.429097(16) 0.01993(7) Uani 1 1 d . . .
Pd Pd 0.40374(4) 0.72455(3) 0.81687(3) 0.01514(9) Uani 1 1 d . . .
P P 0.60005(14) 0.74676(12) 0.69167(11) 0.0159(2) Uani 1 1 d . . .
Cl Cl 0.79280(17) 0.91122(15) 0.27394(13) 0.0320(3) Uani 1 1 d . . .
N2 N 0.5207(5) 0.7989(4) 0.5700(4) 0.0174(8) Uani 1 1 d . . .
C18 C 0.7440(6) 0.6038(4) 0.6476(4) 0.0186(9) Uani 1 1 d . . .
C12 C 0.6973(6) 0.8542(4) 0.7199(4) 0.0172(9) Uani 1 1 d . . .
O O 0.3006(4) 0.7620(3) 0.6643(3) 0.0208(7) Uani 1 1 d . . .
N1 N 0.2066(5) 0.7035(4) 0.9276(4) 0.0203(8) Uani 1 1 d . . .
C10 C 0.3750(6) 0.7985(4) 0.5756(4) 0.0175(9) Uani 1 1 d . . .
C9 C 0.1150(7) 0.8259(5) 0.9715(5) 0.0295(12) Uani 1 1 d . . .
H9A H 0.0796 0.8779 0.9060 0.044 Uiso 1 1 calc . . .
H9B H 0.1777 0.8624 1.0097 0.044 Uiso 1 1 calc . . .
H9C H 0.0270 0.8186 1.0278 0.044 Uiso 1 1 calc . . .
C23 C 0.7303(6) 0.5395(5) 0.5536(5) 0.0238(10) Uani 1 1 d . . .
H23 H 0.6531 0.5747 0.5073 0.029 Uiso 1 1 calc . . .
C17 C 0.8490(6) 0.8435(5) 0.6724(4) 0.0195(10) Uani 1 1 d . . .
H17 H 0.9055 0.7767 0.6231 0.023 Uiso 1 1 calc . . .
C19 C 0.8566(6) 0.5504(5) 0.7159(5) 0.0233(10) Uani 1 1 d . . .
H19 H 0.8654 0.5930 0.7812 0.028 Uiso 1 1 calc . . .
C13 C 0.6143(6) 0.9534(5) 0.7915(5) 0.0222(10) Uani 1 1 d . . .
H13 H 0.5112 0.9614 0.8243 0.027 Uiso 1 1 calc . . .
C16 C 0.9180(6) 0.9303(5) 0.6969(5) 0.0219(10) Uani 1 1 d . . .
H16 H 1.0217 0.9220 0.6658 0.026 Uiso 1 1 calc . . .
C1 C 0.4913(6) 0.6955(4) 0.9657(4) 0.0182(9) Uani 1 1 d . . .
C20 C 0.9550(6) 0.4361(5) 0.6890(5) 0.0275(12) Uani 1 1 d . . .
H20 H 1.0330 0.4009 0.7346 0.033 Uiso 1 1 calc . . .
C2 C 0.6209(6) 0.7203(5) 0.9928(4) 0.0205(10) Uani 1 1 d . . .
H2 H 0.6833 0.7523 0.9340 0.025 Uiso 1 1 calc . . .
C6 C 0.4009(6) 0.6495(4) 1.0551(5) 0.0190(9) Uani 1 1 d . . .
C8 C 0.1113(7) 0.6500(6) 0.8696(5) 0.0281(12) Uani 1 1 d . . .
H8A H 0.0755 0.7031 0.8049 0.042 Uiso 1 1 calc . . .
H8B H 0.0235 0.6423 0.9260 0.042 Uiso 1 1 calc . . .
H8C H 0.1715 0.5692 0.8395 0.042 Uiso 1 1 calc . . .
C14 C 0.6833(6) 1.0404(5) 0.8147(5) 0.0238(11) Uani 1 1 d . . .
H14 H 0.6269 1.1079 0.8633 0.029 Uiso 1 1 calc . . .
C15 C 0.8331(7) 1.0293(5) 0.7674(5) 0.0242(11) Uani 1 1 d . . .
H15 H 0.8787 1.0897 0.7832 0.029 Uiso 1 1 calc . . .
C3 C 0.6595(6) 0.6991(5) 1.1041(5) 0.0254(11) Uani 1 1 d . . .
H3 H 0.7475 0.7168 1.1208 0.031 Uiso 1 1 calc . . .
C22 C 0.8293(7) 0.4244(5) 0.5275(5) 0.0295(12) Uani 1 1 d . . .
H22 H 0.8206 0.3811 0.4628 0.035 Uiso 1 1 calc . . .
C5 C 0.4400(7) 0.6268(5) 1.1671(5) 0.0249(11) Uani 1 1 d . . .
H5 H 0.3787 0.5945 1.2266 0.030 Uiso 1 1 calc . . .
C7 C 0.2630(7) 0.6233(5) 1.0252(5) 0.0266(11) Uani 1 1 d . . .
H7A H 0.2889 0.5367 1.0024 0.032 Uiso 1 1 calc . . .
H7B H 0.1821 0.6375 1.0945 0.032 Uiso 1 1 calc . . .
C11 C 0.2969(6) 0.8455(5) 0.4724(5) 0.0256(11) Uani 1 1 d . . .
H11A H 0.3679 0.8707 0.4110 0.038 Uiso 1 1 calc . . .
H11B H 0.2083 0.9156 0.4960 0.038 Uiso 1 1 calc . . .
H11C H 0.2635 0.7809 0.4428 0.038 Uiso 1 1 calc . . .
C4 C 0.5708(7) 0.6523(5) 1.1903(5) 0.0269(11) Uani 1 1 d . . .
H4 H 0.5985 0.6373 1.2660 0.032 Uiso 1 1 calc . . .
C21 C 0.9407(7) 0.3723(5) 0.5957(5) 0.0299(12) Uani 1 1 d . . .
H21 H 1.0074 0.2927 0.5785 0.036 Uiso 1 1 calc . . .

loop_
_atom_site_aniso_label
_atom_site_aniso_U_11
_atom_site_aniso_U_22
_atom_site_aniso_U_33
_atom_site_aniso_U_23
_atom_site_aniso_U_13
_atom_site_aniso_U_12
Au 0.02073(11) 0.02322(11) 0.01802(11) 0.00179(7) -0.00386(7) -0.00961(8)
Pd 0.01474(18) 0.01762(18) 0.01412(18) -0.00008(13) -0.00316(13) -0.00583(14)
P 0.0151(6) 0.0165(6) 0.0168(6) -0.0008(4) -0.0034(5) -0.0051(5)
Cl 0.0307(7) 0.0435(8) 0.0266(7) 0.0049(6) 0.0001(6) -0.0216(6)
N2 0.019(2) 0.020(2) 0.0138(19) 0.0030(15) -0.0034(15) -0.0065(16)
C18 0.018(2) 0.019(2) 0.020(2) -0.0007(18) -0.0024(18) -0.0068(18)
C12 0.017(2) 0.018(2) 0.017(2) -0.0006(17) -0.0039(17) -0.0057(18)
O 0.0194(17) 0.0271(19) 0.0189(17) 0.0014(14) -0.0049(14) -0.0105(15)
N1 0.017(2) 0.025(2) 0.021(2) 0.0008(17) -0.0063(16) -0.0083(17)
C10 0.018(2) 0.015(2) 0.019(2) -0.0011(17) -0.0031(18) -0.0034(18)
C9 0.026(3) 0.031(3) 0.026(3) -0.005(2) -0.001(2) 0.000(2)
C23 0.028(3) 0.022(2) 0.023(3) -0.002(2) -0.005(2) -0.008(2)
C17 0.020(2) 0.018(2) 0.021(2) -0.0017(18) -0.0030(19) -0.0055(19)
C19 0.021(2) 0.021(2) 0.029(3) 0.001(2) -0.005(2) -0.008(2)
C13 0.019(2) 0.021(2) 0.026(3) -0.003(2) -0.002(2) -0.0042(19)
C16 0.016(2) 0.024(3) 0.029(3) 0.000(2) -0.0033(19) -0.0107(19)
C1 0.021(2) 0.018(2) 0.015(2) 0.0001(17) -0.0050(18) -0.0037(19)
C20 0.019(3) 0.028(3) 0.031(3) 0.006(2) -0.004(2) -0.001(2)
C2 0.023(3) 0.021(2) 0.019(2) 0.0008(19) -0.0055(19) -0.008(2)
C6 0.019(2) 0.018(2) 0.021(2) -0.0016(18) -0.0040(18) -0.0051(19)
C8 0.026(3) 0.036(3) 0.029(3) 0.005(2) -0.010(2) -0.017(2)
C14 0.028(3) 0.020(2) 0.024(3) -0.005(2) -0.002(2) -0.008(2)
C15 0.029(3) 0.021(2) 0.029(3) 0.001(2) -0.011(2) -0.013(2)
C3 0.025(3) 0.027(3) 0.028(3) 0.001(2) -0.011(2) -0.010(2)
C22 0.042(3) 0.021(3) 0.026(3) -0.006(2) -0.001(2) -0.011(2)
C5 0.030(3) 0.027(3) 0.019(2) 0.005(2) -0.004(2) -0.009(2)
C7 0.030(3) 0.030(3) 0.023(3) 0.008(2) -0.007(2) -0.013(2)
C11 0.025(3) 0.030(3) 0.025(3) 0.006(2) -0.010(2) -0.009(2)
C4 0.033(3) 0.028(3) 0.019(3) 0.000(2) -0.010(2) -0.006(2)
C21 0.032(3) 0.021(3) 0.029(3) -0.002(2) 0.005(2) 0.000(2)

loop_
_geom_bond_atom_site_label_1
_geom_bond_atom_site_label_2
_geom_bond_distance
_geom_bond_site_symmetry_2
_geom_bond_publ_flag
Au N2 2.035(4) . ?
Au Cl 2.2562(14) . ?
Pd C1 2.001(5) . ?
Pd O 2.118(4) . ?
Pd N1 2.124(4) . ?
Pd P 2.2040(13) . ?
P N2 1.701(4) . ?
P C12 1.798(5) . ?
P C18 1.820(5) . ?
N2 C10 1.347(6) . ?
C18 C23 1.392(7) . ?
C18 C19 1.396(7) . ?
C12 C17 1.398(7) . ?
C12 C13 1.399(7) . ?
O C10 1.265(6) . ?
N1 C8 1.474(7) . ?
N1 C9 1.478(7) . ?
N1 C7 1.486(7) . ?
C10 C11 1.497(7) . ?
C9 H9A 0.9800 . ?
C9 H9B 0.9800 . ?
C9 H9C 0.9800 . ?
C23 C22 1.385(8) . ?
C23 H23 0.9500 . ?
C17 C16 1.394(7) . ?
C17 H17 0.9500 . ?
C19 C20 1.378(8) . ?
C19 H19 0.9500 . ?
C13 C14 1.392(7) . ?
C13 H13 0.9500 . ?
C16 C15 1.394(8) . ?
C16 H16 0.9500 . ?
C1 C2 1.403(7) . ?
C1 C6 1.404(7) . ?
C20 C21 1.384(9) . ?
C20 H20 0.9500 . ?
C2 C3 1.388(7) . ?
C2 H2 0.9500 . ?
C6 C5 1.399(7) . ?
C6 C7 1.496(7) . ?
C8 H8A 0.9800 . ?
C8 H8B 0.9800 . ?
C8 H8C 0.9800 . ?
C14 C15 1.380(8) . ?
C14 H14 0.9500 . ?
C15 H15 0.9500 . ?
C3 C4 1.377(8) . ?
C3 H3 0.9500 . ?
C22 C21 1.384(9) . ?
C22 H22 0.9500 . ?
C5 C4 1.401(8) . ?
C5 H5 0.9500 . ?
C7 H7A 0.9900 . ?
C7 H7B 0.9900 . ?
C11 H11A 0.9800 . ?
C11 H11B 0.9800 . ?
C11 H11C 0.9800 . ?
C4 H4 0.9500 . ?
C21 H21 0.9500 . ?
